data_7022093
loop_
_publ_author_name
'Dutta, Pradip Kr'
'Panda, Snigdha'
'Krishna, G. Rama'
'Reddy, C. Malla'
'Zade, Sanjio S.'

_publ_section_title
;
 Reaction time dependent formation of Pd(II) and Pt(II) complexes of
 bis(methyl)thiasalen podand.
;
_journal_issue 2
_journal_name_full 'Dalton transactions (Cambridge, England : 2003)'
_journal_page_first 476
_journal_page_last 483
_journal_paper_doi 10.1039/c2dt31630g
_journal_volume 42
_journal_year 2013
_chemical_formula_sum 'C18 H20 F12 N2 P2 Pd S2'
_chemical_formula_weight 724.84
_chemical_name_systematic
;
?
;
_space_group_IT_number 14
_symmetry_cell_setting monoclinic
_symmetry_space_group_name_Hall '-P 2ybc'
_symmetry_space_group_name_H-M 'P 1 21/c 1'
_atom_sites_solution_hydrogens geom
_atom_sites_solution_primary direct
_atom_sites_solution_secondary difmap
_audit_creation_method SHELXL-97
_cell_angle_alpha 90.00
_cell_angle_beta 92.692(2)
_cell_angle_gamma 90.00
_cell_formula_units_Z 4
_cell_length_a 11.7171(10)
_cell_length_b 9.4790(8)
_cell_length_c 22.0703(19)
_cell_measurement_reflns_used 7760
_cell_measurement_temperature 100(2)
_cell_measurement_theta_max 29.48
_cell_measurement_theta_min 2.34
_cell_volume 2448.6(4)
_computing_cell_refinement 'Bruker SAINT'
_computing_data_collection 'Bruker APEX2'
_computing_data_reduction 'Bruker SAINT'
_computing_molecular_graphics 'Bruker SHELXTL'
_computing_publication_material 'Bruker SHELXTL'
_computing_structure_refinement 'SHELXL-97 (Sheldrick, 2008)'
_computing_structure_solution 'SHELXS-97 (Sheldrick, 2008)'
_diffrn_ambient_temperature 100(2)
_diffrn_measured_fraction_theta_full 1.000
_diffrn_measured_fraction_theta_max 1.000
_diffrn_measurement_device_type 'Bruker APEX-II CCD DUO'
_diffrn_measurement_method '\ f and \ w scans'
_diffrn_radiation_monochromator graphite
_diffrn_radiation_source 'fine-focus sealed tube'
_diffrn_radiation_type MoK\a
_diffrn_radiation_wavelength 0.71073
_diffrn_reflns_av_R_equivalents 0.0386
_diffrn_reflns_av_sigmaI/netI 0.0300
_diffrn_reflns_limit_h_max 14
_diffrn_reflns_limit_h_min -14
_diffrn_reflns_limit_k_max 11
_diffrn_reflns_limit_k_min -11
_diffrn_reflns_limit_l_max 27
_diffrn_reflns_limit_l_min -27
_diffrn_reflns_number 22858
_diffrn_reflns_theta_full 26.00
_diffrn_reflns_theta_max 26.00
_diffrn_reflns_theta_min 1.74
_exptl_absorpt_coefficient_mu 1.169
_exptl_absorpt_correction_T_max 0.891
_exptl_absorpt_correction_T_min 0.777
_exptl_absorpt_correction_type multi-scan
_exptl_absorpt_process_details 'SADABS; BRUKER, 2008'
_exptl_crystal_colour yellow
_exptl_crystal_density_diffrn 1.966
_exptl_crystal_density_method 'not measured'
_exptl_crystal_description needle
_exptl_crystal_F_000 1432.0
_exptl_crystal_size_max 0.48
_exptl_crystal_size_mid 0.18
_exptl_crystal_size_min 0.099
_refine_diff_density_max 5.572
_refine_diff_density_min -1.834
_refine_diff_density_rms 0.151
_refine_ls_extinction_method none
_refine_ls_goodness_of_fit_ref 1.271
_refine_ls_hydrogen_treatment constr
_refine_ls_matrix_type full
_refine_ls_number_parameters 336
_refine_ls_number_reflns 4820
_refine_ls_number_restraints 0
_refine_ls_restrained_S_all 1.271
_refine_ls_R_factor_all 0.0661
_refine_ls_R_factor_gt 0.0544
_refine_ls_shift/su_max 0.000
_refine_ls_shift/su_mean 0.000
_refine_ls_structure_factor_coef Fsqd
_refine_ls_weighting_details 'calc w=1/[\s^2^(Fo^2^)+(0.0699P)^2^+9.8119P] where P=(Fo^2^+2Fc^2^)/3'
_refine_ls_weighting_scheme calc
_refine_ls_wR_factor_gt 0.1456
_refine_ls_wR_factor_ref 0.1548
_reflns_number_gt 4039
_reflns_number_total 4820
_reflns_threshold_expression >2sigma(I)
_cod_data_source_file c2dt31630g.txt
_cod_data_source_block compound_10
_cod_depositor_comments
;
The following automatic conversions were performed:

'_symmetry_cell_setting' value 'Monoclinic' changed to 'monoclinic'
according to /home/saulius/struct/CIF-dictionaries/cif_core.dic
dictionary named 'cif_core.dic' version 2.4.2 from
2011-04-26.

'_refine_ls_hydrogen_treatment' value 'CONSTR' changed
to 'constr' according to
/home/saulius/struct/CIF-dictionaries/cif_core.dic dictionary named
'cif_core.dic' version 2.4.2 from 2011-04-26.

Automatic conversion script
Id: cif_fix_values 1891 2012-01-12 08:04:46Z andrius 
;
_cod_original_sg_symbol_H-M 'P 21/c '
_cod_database_code 7022093

loop_
_symmetry_equiv_pos_as_xyz
'x, y, z'
'-x, y+1/2, -z+1/2'
'-x, -y, -z'
'x, -y-1/2, z-1/2'

loop_
_atom_site_label
_atom_site_type_symbol
_atom_site_fract_x
_atom_site_fract_y
_atom_site_fract_z
_atom_site_U_iso_or_equiv
_atom_site_adp_type
_atom_site_occupancy
_atom_site_symmetry_multiplicity
_atom_site_calc_flag
_atom_site_refinement_flags
Pd1 Pd 0.73862(3) 0.82361(4) 0.104048(18) 0.01845(16) Uani 1 1 d .
S2 S 0.62166(12) 1.01294(16) 0.11523(6) 0.0239(3) Uani 1 1 d .
S1 S 0.84043(11) 0.85808(16) 0.19314(6) 0.0227(3) Uani 1 1 d .
P1 P 0.96424(12) 0.22541(17) 0.09372(7) 0.0238(3) Uani 1 1 d .
P2 P 0.51663(13) 0.48155(17) 0.15071(7) 0.0248(3) Uani 1 1 d .
C17 C 0.4788(5) 0.9552(6) 0.0975(3) 0.0231(12) Uani 1 1 d .
C16 C 0.3890(5) 1.0179(7) 0.1260(3) 0.0269(13) Uani 1 1 d .
H16 H 0.4044 1.0755 0.1595 0.032 Uiso 1 1 calc R
C13 C 0.3423(5) 0.8481(6) 0.0273(3) 0.0221(12) Uani 1 1 d .
H13 H 0.3257 0.7911 -0.0063 0.026 Uiso 1 1 calc R
C15 C 0.2771(5) 0.9964(7) 0.1056(3) 0.0253(12) Uani 1 1 d .
H15 H 0.2178 1.0387 0.1255 0.030 Uiso 1 1 calc R
C12 C 0.4567(5) 0.8662(6) 0.0475(3) 0.0200(11) Uani 1 1 d .
C14 C 0.2535(5) 0.9122(7) 0.0556(3) 0.0266(13) Uani 1 1 d .
H14 H 0.1785 0.8988 0.0412 0.032 Uiso 1 1 calc R
C2 C 0.9826(5) 0.7976(6) 0.1863(3) 0.0217(11) Uani 1 1 d .
C3 C 1.0594(5) 0.8513(7) 0.2301(3) 0.0263(12) Uani 1 1 d .
H3 H 1.0348 0.9151 0.2587 0.032 Uiso 1 1 calc R
C4 C 1.1744(5) 0.8093(7) 0.2312(3) 0.0279(13) Uani 1 1 d .
H4 H 1.2263 0.8458 0.2603 0.033 Uiso 1 1 calc R
C6 C 1.1331(5) 0.6602(6) 0.1457(3) 0.0256(12) Uani 1 1 d .
H6 H 1.1582 0.5952 0.1177 0.031 Uiso 1 1 calc R
C7 C 1.0180(5) 0.7014(6) 0.1427(2) 0.0199(11) Uani 1 1 d .
C5 C 1.2098(5) 0.7134(7) 0.1889(3) 0.0289(13) Uani 1 1 d .
H5 H 1.2857 0.6846 0.1896 0.035 Uiso 1 1 calc R
C8 C 0.9465(5) 0.6395(6) 0.0936(2) 0.0211(11) Uani 1 1 d .
H8 H 0.9802 0.5675 0.0720 0.025 Uiso 1 1 calc R
N1 N 0.8451(4) 0.6705(5) 0.0764(2) 0.0184(9) Uani 1 1 d .
C10 C 0.7197(5) 0.6965(6) -0.0139(2) 0.0232(12) Uani 1 1 d .
H10A H 0.7697 0.7601 -0.0347 0.028 Uiso 1 1 calc R
H10B H 0.6724 0.6465 -0.0441 0.028 Uiso 1 1 calc R
C9 C 0.7898(5) 0.5924(6) 0.0249(2) 0.0216(11) Uani 1 1 d .
H9A H 0.7408 0.5190 0.0398 0.026 Uiso 1 1 calc R
H9B H 0.8474 0.5485 0.0010 0.026 Uiso 1 1 calc R
C11 C 0.5411(5) 0.7919(6) 0.0132(3) 0.0209(11) Uani 1 1 d .
H11 H 0.5145 0.7507 -0.0230 0.025 Uiso 1 1 calc R
N2 N 0.6475(4) 0.7765(5) 0.0270(2) 0.0198(9) Uani 1 1 d .
F3 F 1.0760(3) 0.3206(4) 0.1054(2) 0.0479(11) Uani 1 1 d .
F4 F 0.8921(4) 0.3408(5) 0.12802(19) 0.0458(11) Uani 1 1 d .
F5 F 0.9374(4) 0.3074(4) 0.03091(17) 0.0408(10) Uani 1 1 d .
F2 F 1.0374(3) 0.1138(4) 0.0586(2) 0.0427(10) Uani 1 1 d .
F6 F 0.8539(3) 0.1313(5) 0.0820(2) 0.0524(12) Uani 1 1 d .
F1 F 0.9922(4) 0.1449(5) 0.1560(2) 0.0496(11) Uani 1 1 d .
F9 F 0.5329(5) 0.3307(4) 0.11980(19) 0.0497(12) Uani 1 1 d .
F8 F 0.5611(4) 0.4165(5) 0.21420(16) 0.0419(10) Uani 1 1 d .
F11 F 0.4764(5) 0.5418(5) 0.0857(2) 0.0555(13) Uani 1 1 d .
F10 F 0.3895(4) 0.4400(6) 0.1643(2) 0.0555(12) Uani 1 1 d .
F7 F 0.6454(4) 0.5207(6) 0.1379(2) 0.0570(13) Uani 1 1 d .
F12 F 0.5014(4) 0.6313(5) 0.1810(2) 0.0500(11) Uani 1 1 d .
C18 C 0.6178(6) 1.0617(8) 0.1927(3) 0.0401(17) Uani 1 1 d .
H18A H 0.5726 1.1455 0.1963 0.060 Uiso 1 1 calc R
H18B H 0.6941 1.0794 0.2086 0.060 Uiso 1 1 calc R
H18C H 0.5847 0.9866 0.2152 0.060 Uiso 1 1 calc R
C1 C 0.7851(6) 0.7216(8) 0.2412(3) 0.0372(16) Uani 1 1 d .
H1A H 0.7933 0.6314 0.2221 0.056 Uiso 1 1 calc R
H1B H 0.7057 0.7392 0.2472 0.056 Uiso 1 1 calc R
H1C H 0.8269 0.7219 0.2796 0.056 Uiso 1 1 calc R

loop_
_atom_site_aniso_label
_atom_site_aniso_U_11
_atom_site_aniso_U_22
_atom_site_aniso_U_33
_atom_site_aniso_U_23
_atom_site_aniso_U_13
_atom_site_aniso_U_12
Pd1 0.0128(2) 0.0183(2) 0.0241(2) -0.00664(16) -0.00130(15) 0.00260(15)
S2 0.0237(7) 0.0241(7) 0.0238(7) -0.0011(6) -0.0005(5) 0.0023(6)
S1 0.0149(6) 0.0261(7) 0.0269(7) -0.0074(6) -0.0019(5) 0.0019(5)
P1 0.0148(7) 0.0251(8) 0.0313(8) 0.0042(6) -0.0009(6) 0.0030(6)
P2 0.0251(8) 0.0242(8) 0.0249(7) -0.0013(6) -0.0025(6) -0.0023(6)
C17 0.012(3) 0.026(3) 0.032(3) -0.004(2) -0.005(2) 0.004(2)
C16 0.025(3) 0.029(3) 0.027(3) -0.006(2) -0.001(2) 0.007(2)
C13 0.017(3) 0.025(3) 0.023(3) 0.007(2) -0.003(2) 0.000(2)
C15 0.018(3) 0.029(3) 0.030(3) 0.006(2) 0.005(2) 0.005(2)
C12 0.017(3) 0.017(3) 0.026(3) 0.004(2) -0.003(2) 0.001(2)
C14 0.016(3) 0.035(3) 0.029(3) 0.008(3) -0.001(2) 0.002(2)
C2 0.018(3) 0.021(3) 0.026(3) 0.005(2) -0.002(2) 0.002(2)
C3 0.019(3) 0.028(3) 0.032(3) 0.002(2) -0.002(2) -0.001(2)
C4 0.016(3) 0.033(3) 0.034(3) 0.008(3) -0.006(2) -0.002(2)
C6 0.023(3) 0.027(3) 0.027(3) 0.004(2) 0.004(2) 0.008(2)
C7 0.016(3) 0.021(3) 0.022(3) 0.006(2) 0.002(2) 0.002(2)
C5 0.019(3) 0.038(4) 0.030(3) 0.014(3) 0.002(2) 0.006(3)
C8 0.026(3) 0.015(3) 0.022(3) 0.003(2) 0.004(2) 0.007(2)
N1 0.019(2) 0.017(2) 0.019(2) 0.0005(17) 0.0033(17) 0.0029(18)
C10 0.024(3) 0.026(3) 0.019(3) -0.002(2) -0.001(2) 0.007(2)
C9 0.024(3) 0.021(3) 0.020(3) -0.001(2) -0.001(2) 0.008(2)
C11 0.023(3) 0.014(3) 0.025(3) -0.001(2) -0.005(2) 0.001(2)
N2 0.016(2) 0.018(2) 0.024(2) -0.0028(18) -0.0013(18) 0.0021(18)
F3 0.029(2) 0.044(3) 0.070(3) -0.019(2) 0.004(2) -0.0095(18)
F4 0.048(2) 0.054(3) 0.037(2) 0.0125(19) 0.0186(18) 0.028(2)
F5 0.057(3) 0.036(2) 0.030(2) 0.0078(16) 0.0066(18) 0.0111(19)
F2 0.032(2) 0.035(2) 0.060(3) -0.0156(19) -0.0040(19) 0.0116(17)
F6 0.026(2) 0.066(3) 0.063(3) 0.017(2) -0.0105(19) -0.017(2)
F1 0.059(3) 0.040(2) 0.047(2) 0.0093(19) -0.021(2) 0.012(2)
F9 0.082(3) 0.033(2) 0.033(2) -0.0094(17) -0.007(2) 0.008(2)
F8 0.050(2) 0.051(3) 0.0239(18) -0.0045(17) -0.0094(17) 0.013(2)
F11 0.083(3) 0.040(3) 0.042(2) 0.014(2) -0.019(2) -0.009(2)
F10 0.030(2) 0.077(3) 0.060(3) -0.005(2) 0.001(2) -0.016(2)
F7 0.034(2) 0.079(3) 0.058(3) -0.013(3) 0.014(2) -0.016(2)
F12 0.050(3) 0.035(2) 0.064(3) -0.017(2) -0.006(2) 0.009(2)
C18 0.034(4) 0.053(4) 0.033(3) -0.019(3) -0.006(3) 0.019(3)
C1 0.022(3) 0.057(4) 0.033(3) 0.007(3) 0.001(3) -0.007(3)

loop_
_atom_type_symbol
_atom_type_description
_atom_type_scat_dispersion_real
_atom_type_scat_dispersion_imag
_atom_type_scat_source
C C 0.0033 0.0016 'International Tables Vol C Tables 4.2.6.8 and 6.1.1.4'
H H 0.0000 0.0000 'International Tables Vol C Tables 4.2.6.8 and 6.1.1.4'
N N 0.0061 0.0033 'International Tables Vol C Tables 4.2.6.8 and 6.1.1.4'
F F 0.0171 0.0103 'International Tables Vol C Tables 4.2.6.8 and 6.1.1.4'
P P 0.1023 0.0942 'International Tables Vol C Tables 4.2.6.8 and 6.1.1.4'
S S 0.1246 0.1234 'International Tables Vol C Tables 4.2.6.8 and 6.1.1.4'
Pd Pd -0.9988 1.0072 'International Tables Vol C Tables 4.2.6.8 and 6.1.1.4'
O O 0.0106 0.0060 'International Tables Vol C Tables 4.2.6.8 and 6.1.1.4'

loop_
_geom_angle_atom_site_label_1
_geom_angle_atom_site_label_2
_geom_angle_atom_site_label_3
_geom_angle
N2 Pd1 N1 84.06(18)
N2 Pd1 S1 175.36(14)
N1 Pd1 S1 93.32(13)
N2 Pd1 S2 88.18(14)
N1 Pd1 S2 168.13(13)
S1 Pd1 S2 94.98(5)
C18 S2 C17 103.0(3)
C18 S2 Pd1 110.6(2)
C17 S2 Pd1 107.3(2)
C2 S1 C1 100.5(3)
C2 S1 Pd1 109.6(2)
C1 S1 Pd1 102.4(2)
F6 P1 F2 90.0(3)
F6 P1 F1 90.2(2)
F2 P1 F1 90.5(3)
F6 P1 F4 90.9(3)
F2 P1 F4 178.5(3)
F1 P1 F4 90.6(2)
F6 P1 F3 179.9(3)
F2 P1 F3 89.9(2)
F1 P1 F3 89.9(3)
F4 P1 F3 89.1(2)
F6 P1 F5 90.4(2)
F2 P1 F5 89.4(2)
F1 P1 F5 179.4(3)
F4 P1 F5 89.5(2)
F3 P1 F5 89.5(3)
F12 P2 F10 91.0(3)
F12 P2 F7 89.6(3)
F10 P2 F7 178.8(3)
F12 P2 F11 91.4(3)
F10 P2 F11 91.0(3)
F7 P2 F11 90.0(3)
F12 P2 F8 90.8(2)
F10 P2 F8 90.5(3)
F7 P2 F8 88.5(3)
F11 P2 F8 177.3(3)
F12 P2 F9 179.5(3)
F10 P2 F9 89.5(3)
F7 P2 F9 90.0(3)
F11 P2 F9 88.4(2)
F8 P2 F9 89.3(2)
C16 C17 C12 119.9(5)
C16 C17 S2 119.6(5)
C12 C17 S2 119.5(4)
C15 C16 C17 121.2(6)
C14 C13 C12 122.0(6)
C14 C15 C16 119.8(5)
C17 C12 C13 117.5(5)
C17 C12 C11 126.5(5)
C13 C12 C11 116.0(5)
C15 C14 C13 119.4(5)
C3 C2 C7 120.9(5)
C3 C2 S1 113.8(4)
C7 C2 S1 125.3(4)
C2 C3 C4 120.0(6)
C5 C4 C3 119.5(6)
C5 C6 C7 121.7(6)
C6 C7 C2 117.7(5)
C6 C7 C8 116.0(5)
C2 C7 C8 126.3(5)
C6 C5 C4 120.2(6)
N1 C8 C7 128.8(5)
C8 N1 C9 119.0(5)
C8 N1 Pd1 131.3(4)
C9 N1 Pd1 109.7(3)
N2 C10 C9 107.3(4)
N1 C9 C10 108.2(4)
N2 C11 C12 127.6(5)
C11 N2 C10 119.6(5)
C11 N2 Pd1 130.4(4)
C10 N2 Pd1 109.5(3)

loop_
_geom_bond_atom_site_label_1
_geom_bond_atom_site_label_2
_geom_bond_distance
Pd1 N2 2.014(4)
Pd1 N1 2.026(4)
Pd1 S1 2.2751(14)
Pd1 S2 2.2785(15)
S2 C18 1.774(6)
S2 C17 1.787(6)
S1 C2 1.775(6)
S1 C1 1.811(7)
P1 F6 1.582(4)
P1 F2 1.587(4)
P1 F1 1.593(4)
P1 F4 1.594(4)
P1 F3 1.601(4)
P1 F5 1.607(4)
P2 F12 1.583(4)
P2 F10 1.583(4)
P2 F7 1.592(4)
P2 F11 1.594(4)
P2 F8 1.596(4)
P2 F9 1.600(4)
C17 C16 1.384(8)
C17 C12 1.404(8)
C16 C15 1.381(8)
C13 C14 1.380(8)
C13 C12 1.404(7)
C15 C14 1.378(9)
C12 C11 1.455(8)
C2 C3 1.387(8)
C2 C7 1.402(8)
C3 C4 1.403(8)
C4 C5 1.381(9)
C6 C5 1.375(9)
C6 C7 1.402(8)
C7 C8 1.462(8)
C8 N1 1.265(7)
N1 C9 1.480(7)
C10 N2 1.477(7)
C10 C9 1.522(7)
C11 N2 1.278(7)
